data_4020441
loop_
_publ_author_name
'Eun Joo Kang'
'Eun Jin Cho'
'Mi Kyung Ji'
'Young Eun Lee'
'Dong Mok Shin'
'Soo Young Choi'
'Young Keun Chung'
'Jong-Seo Kim'
'Hie-Joon Kim'
'Sueg-Geun Lee'
'Myoung Soo Lah'
'Eun Lee'

_journal_name_full 'Journal of Organic Chemistry'
_journal_page_first 6321
_journal_page_last 6329
_journal_paper_doi 10.1021/jo0507993
_journal_volume 70
_journal_year 2005
_chemical_formula_sum 'C64 H94 Ca O16'
_chemical_formula_weight 1159.47
_space_group_IT_number 96
_symmetry_cell_setting tetragonal
_symmetry_space_group_name_Hall 'P 4nw 2abw'
_symmetry_space_group_name_H-M 'P 43 21 2'
_cell_angle_alpha 90.00
_cell_angle_beta 90.00
_cell_angle_gamma 90.00
_cell_formula_units_Z 4
_cell_length_a 12.6369(3)
_cell_length_b 12.6369(3)
_cell_length_c 40.5962(9)
_cell_measurement_temperature 293(2)
_cell_volume 6482.9(3)
_diffrn_ambient_temperature 293(2)
_exptl_crystal_density_diffrn 1.188
_cod_depositor_comments
;
The following automatic conversions were performed:
'_symmetry_cell_setting' value 'TETRAGONAL' changed to 'tetragonal'
according to '/home/saulius/struct/CIF-dictionaries/cif_core.dic'
dictionary named 'cif_core.dic' version 2.4.1 from 2010-06-29.

Automatic conversion script
Id: cif_fix_enum 1527 2010-12-29 10:47:43Z saulius 
;
_cod_database_code 4020441

loop_
_symmetry_equiv_pos_as_xyz
'x, y, z'
'-x, -y, z+1/2'
'-y+1/2, x+1/2, z+3/4'
'y+1/2, -x+1/2, z+1/4'
'-x+1/2, y+1/2, -z+3/4'
'x+1/2, -y+1/2, -z+1/4'
'y, x, -z'
'-y, -x, -z+1/2'

loop_
_atom_site_label
_atom_site_type_symbol
_atom_site_fract_x
_atom_site_fract_y
_atom_site_fract_z
_atom_site_U_iso_or_equiv
_atom_site_adp_type
_atom_site_occupancy
_atom_site_symmetry_multiplicity
_atom_site_calc_flag
_atom_site_refinement_flags
_atom_site_disorder_assembly
_atom_site_disorder_group
Ca1 Ca 0.32416(6) 0.32416(6) 0.0000 0.0470(3) Uani 1 2 d S . .
O1 O 0.3175(2) 0.3857(2) 0.06045(6) 0.0527(7) Uani 1 1 d . . .
H1O H 0.287(3) 0.331(3) 0.0646(8) 0.061(15) Uiso 1 1 d . . .
O2 O 0.18020(19) 0.2589(2) 0.09790(5) 0.0533(7) Uani 1 1 d . . .
O3 O 0.2384(2) 0.2054(2) 0.03472(6) 0.0722(8) Uani 1 1 d . . .
O4 O 0.3124(3) 0.0487(2) 0.03955(9) 0.1002(11) Uani 1 1 d . . .
O5 O 0.4449(3) 0.1543(2) 0.00870(6) 0.0698(8) Uani 1 1 d . . .
H5O H 0.400(5) 0.102(4) 0.0224(14) 0.16(2) Uiso 1 1 d . . .
O6 O 0.5138(2) 0.3583(2) 0.00556(5) 0.0565(7) Uani 1 1 d . . .
O7 O 0.63861(17) 0.32443(18) -0.03188(5) 0.0463(6) Uani 1 1 d . . .
O8 O 0.80002(19) 0.5942(2) 0.05401(6) 0.0579(7) Uani 1 1 d . . .
C1 C 0.2434(4) 0.1172(4) 0.04741(11) 0.0692(13) Uani 1 1 d . . .
C2 C 0.1693(3) 0.0842(3) 0.07537(10) 0.0663(11) Uani 1 1 d . . .
C3 C 0.2327(4) 0.0344(4) 0.10329(13) 0.1136(19) Uani 1 1 d . . .
H3A H 0.2722 -0.0247 0.0950 0.170 Uiso 1 1 calc R . .
H3B H 0.1853 0.0106 0.1202 0.170 Uiso 1 1 calc R . .
H3C H 0.2805 0.0859 0.1123 0.170 Uiso 1 1 calc R . .
C4 C 0.0927(4) 0.0026(4) 0.06018(15) 0.123(2) Uani 1 1 d . . .
H4A H 0.0536 0.0351 0.0426 0.184 Uiso 1 1 calc R . .
H4B H 0.0446 -0.0220 0.0768 0.184 Uiso 1 1 calc R . .
H4C H 0.1324 -0.0561 0.0517 0.184 Uiso 1 1 calc R . .
C5 C 0.1059(3) 0.1795(3) 0.08728(9) 0.0601(11) Uani 1 1 d . . .
H5 H 0.0664 0.2080 0.0685 0.090 Uiso 1 1 calc R . .
C6 C 0.0280(4) 0.1589(4) 0.11508(11) 0.0872(14) Uani 1 1 d . . .
H6A H 0.0652 0.1289 0.1338 0.131 Uiso 1 1 calc R . .
H6B H -0.0246 0.1080 0.1079 0.131 Uiso 1 1 calc R . .
C7 C -0.0270(4) 0.2610(4) 0.12556(13) 0.0907(15) Uani 1 1 d . . .
H7A H -0.0708 0.2476 0.1447 0.136 Uiso 1 1 calc R . .
H7B H -0.0724 0.2858 0.1079 0.136 Uiso 1 1 calc R . .
C8 C 0.0555(3) 0.3455(4) 0.13371(10) 0.0813(14) Uani 1 1 d . . .
H8A H 0.0206 0.4125 0.1381 0.122 Uiso 1 1 calc R . .
H8B H 0.0944 0.3252 0.1533 0.122 Uiso 1 1 calc R . .
C9 C 0.1313(3) 0.3576(3) 0.10485(9) 0.0577(11) Uani 1 1 d . . .
H9 H 0.0901 0.3788 0.0855 0.087 Uiso 1 1 calc R . .
C10 C 0.2190(3) 0.4382(3) 0.10981(8) 0.0585(11) Uani 1 1 d . . .
H10A H 0.2722 0.4079 0.1242 0.088 Uiso 1 1 calc R . .
H10B H 0.1898 0.4998 0.1208 0.088 Uiso 1 1 calc R . .
C11 C 0.2722(3) 0.4737(3) 0.07777(8) 0.0467(10) Uani 1 1 d . . .
H11 H 0.2176 0.5050 0.0636 0.070 Uiso 1 1 calc R . .
C12 C 0.5456(4) 0.1351(3) 0.01986(9) 0.0580(11) Uani 1 1 d . . .
C13 C 0.5693(5) 0.0435(4) 0.03588(10) 0.0707(13) Uani 1 1 d . . .
H13 H 0.5164 -0.0053 0.0407 0.085 Uiso 1 1 calc R . .
C14 C 0.6718(5) 0.0242(3) 0.04483(10) 0.0795(15) Uani 1 1 d . . .
H14 H 0.6880 -0.0387 0.0556 0.095 Uiso 1 1 calc R . .
C15 C 0.7531(4) 0.0967(4) 0.03815(10) 0.0728(13) Uani 1 1 d . . .
H15 H 0.8223 0.0817 0.0445 0.087 Uiso 1 1 calc R . .
C16 C 0.7299(3) 0.1904(3) 0.02210(8) 0.0503(10) Uani 1 1 d . . .
C17 C 0.6253(3) 0.2083(3) 0.01298(8) 0.0437(9) Uani 1 1 d . . .
C18 C 0.5883(3) 0.3046(3) -0.00397(9) 0.0445(9) Uani 1 1 d . . .
C19 C 0.8157(3) 0.2714(3) 0.01656(9) 0.0530(10) Uani 1 1 d . . .
H19A H 0.8125 0.2954 -0.0061 0.079 Uiso 1 1 calc R . .
H19B H 0.8840 0.2379 0.0198 0.079 Uiso 1 1 calc R . .
C20 C 0.8074(3) 0.3663(3) 0.03914(9) 0.0581(11) Uani 1 1 d . . .
H20A H 0.7395 0.4002 0.0357 0.087 Uiso 1 1 calc R . .
H20B H 0.8100 0.3423 0.0618 0.087 Uiso 1 1 calc R . .
C21 C 0.8941(3) 0.4465(3) 0.03369(9) 0.0589(11) Uani 1 1 d . . .
H21A H 0.9617 0.4101 0.0347 0.088 Uiso 1 1 calc R . .
H21B H 0.8867 0.4751 0.0116 0.088 Uiso 1 1 calc R . .
C22 C 0.8968(3) 0.5373(3) 0.05769(9) 0.0563(10) Uani 1 1 d . . .
H22 H 0.9000 0.5087 0.0801 0.084 Uiso 1 1 calc R . .
C23 C 0.9894(3) 0.6123(3) 0.05277(10) 0.0682(12) Uani 1 1 d . . .
H23A H 1.0551 0.5740 0.0561 0.102 Uiso 1 1 calc R . .
H23B H 0.9887 0.6386 0.0303 0.102 Uiso 1 1 calc R . .
C24 C 0.9846(3) 0.7043(4) 0.07636(12) 0.0793(14) Uani 1 1 d . . .
H24A H 1.0407 0.7541 0.0714 0.119 Uiso 1 1 calc R . .
H24B H 0.9943 0.6793 0.0988 0.119 Uiso 1 1 calc R . .
C25 C 0.8783(3) 0.7584(3) 0.07319(11) 0.0731(13) Uani 1 1 d . . .
H25A H 0.8733 0.7921 0.0518 0.110 Uiso 1 1 calc R . .
H25B H 0.8721 0.8128 0.0899 0.110 Uiso 1 1 calc R . .
C26 C 0.7886(3) 0.6793(3) 0.07708(9) 0.0578(11) Uani 1 1 d . . .
H26 H 0.7905 0.6504 0.0995 0.087 Uiso 1 1 calc R . .
C27 C 0.6810(3) 0.7276(3) 0.07097(11) 0.0673(12) Uani 1 1 d . . .
H27A H 0.6803 0.7585 0.0491 0.101 Uiso 1 1 calc R . .
H27B H 0.6699 0.7844 0.0867 0.101 Uiso 1 1 calc R . .
C28 C 0.5890(3) 0.6491(3) 0.07376(9) 0.0580(11) Uani 1 1 d . . .
H28A H 0.6095 0.5828 0.0635 0.087 Uiso 1 1 calc R . .
H28B H 0.5751 0.6352 0.0969 0.087 Uiso 1 1 calc R . .
C29 C 0.6891(3) 0.4882(3) -0.05758(8) 0.0492(10) Uani 1 1 d . . .
H29 H 0.7131 0.5079 -0.0355 0.074 Uiso 1 1 calc R . .
C30 C 0.7841(3) 0.4406(3) -0.07510(10) 0.0691(12) Uani 1 1 d . . .
H30A H 0.8046 0.3763 -0.0643 0.104 Uiso 1 1 calc R . .
H30B H 0.8419 0.4899 -0.0745 0.104 Uiso 1 1 calc R . .
H30C H 0.7659 0.4257 -0.0976 0.104 Uiso 1 1 calc R . .
C31 C 0.5983(3) 0.4096(3) -0.05292(8) 0.0472(9) Uani 1 1 d . . .
H31 H 0.5396 0.4452 -0.0417 0.071 Uiso 1 1 calc R . .
C32 C 0.5567(3) 0.3558(3) -0.08376(8) 0.0524(10) Uani 1 1 d . . .
H32A H 0.5271 0.4094 -0.0982 0.079 Uiso 1 1 calc R . .
H32B H 0.6158 0.3235 -0.0952 0.079 Uiso 1 1 calc R . .

loop_
_atom_site_aniso_label
_atom_site_aniso_U_11
_atom_site_aniso_U_22
_atom_site_aniso_U_33
_atom_site_aniso_U_23
_atom_site_aniso_U_13
_atom_site_aniso_U_12
Ca1 0.0487(5) 0.0487(5) 0.0435(6) -0.0005(4) 0.0005(4) -0.0044(6)
O1 0.0561(18) 0.0458(19) 0.0560(16) 0.0019(14) 0.0121(13) -0.0062(17)
O2 0.0406(16) 0.0603(18) 0.0591(15) 0.0144(13) 0.0045(13) -0.0032(16)
O3 0.092(2) 0.059(2) 0.0651(17) 0.0119(15) 0.0101(15) -0.0092(17)
O4 0.098(3) 0.058(2) 0.144(3) 0.014(2) 0.055(2) -0.008(2)
O5 0.073(2) 0.062(2) 0.0746(19) 0.0091(15) 0.0053(17) -0.0167(17)
O6 0.0566(18) 0.0609(17) 0.0522(15) 0.0016(14) 0.0039(13) 0.0144(16)
O7 0.0429(15) 0.0527(16) 0.0435(14) 0.0059(13) 0.0017(12) 0.0116(13)
O8 0.0449(18) 0.0542(18) 0.0746(17) -0.0044(15) -0.0063(14) -0.0079(14)
C1 0.071(3) 0.050(3) 0.087(3) -0.009(3) 0.015(3) -0.019(3)
C2 0.068(3) 0.047(3) 0.084(3) 0.013(2) 0.010(3) -0.015(3)
C3 0.121(5) 0.098(4) 0.122(4) 0.043(4) 0.016(4) 0.036(3)
C4 0.111(4) 0.083(4) 0.175(5) -0.025(4) 0.053(4) -0.049(4)
C5 0.048(3) 0.065(3) 0.067(3) 0.013(2) 0.003(2) -0.017(3)
C6 0.079(3) 0.085(4) 0.098(3) 0.016(3) 0.029(3) -0.022(3)
C7 0.067(3) 0.102(4) 0.104(3) 0.010(3) 0.035(3) -0.019(3)
C8 0.073(3) 0.097(4) 0.074(3) 0.006(3) 0.032(3) -0.007(3)
C9 0.052(3) 0.069(3) 0.052(2) 0.008(2) 0.011(2) 0.006(3)
C10 0.051(3) 0.071(3) 0.053(2) 0.000(2) 0.006(2) -0.005(2)
C11 0.040(2) 0.050(3) 0.050(2) 0.008(2) -0.003(2) 0.002(2)
C12 0.078(4) 0.053(3) 0.043(2) 0.001(2) -0.004(2) 0.008(3)
C13 0.103(4) 0.055(3) 0.054(3) 0.002(2) -0.002(3) -0.012(3)
C14 0.127(5) 0.041(3) 0.070(3) 0.013(2) -0.007(4) 0.015(4)
C15 0.083(4) 0.062(3) 0.073(3) 0.002(3) -0.022(3) 0.016(3)
C16 0.060(3) 0.045(3) 0.045(2) 0.002(2) -0.009(2) 0.015(2)
C17 0.060(3) 0.034(2) 0.038(2) -0.0002(17) 0.003(2) -0.004(2)
C18 0.039(2) 0.046(3) 0.049(3) -0.009(2) -0.006(2) 0.003(2)
C19 0.041(2) 0.052(3) 0.065(2) -0.003(2) -0.009(2) 0.013(2)
C20 0.053(3) 0.058(3) 0.063(2) -0.004(2) -0.005(2) 0.002(2)
C21 0.047(3) 0.064(3) 0.066(3) -0.002(2) -0.004(2) -0.006(2)
C22 0.039(3) 0.062(3) 0.068(2) 0.004(2) -0.006(2) 0.005(2)
C23 0.042(3) 0.075(3) 0.087(3) -0.006(3) -0.002(2) -0.012(2)
C24 0.057(3) 0.080(3) 0.101(3) -0.016(3) 0.004(3) -0.014(3)
C25 0.058(3) 0.063(3) 0.099(3) -0.008(2) 0.007(3) -0.020(3)
C26 0.049(3) 0.050(3) 0.074(3) 0.001(2) 0.001(2) -0.013(2)
C27 0.054(3) 0.046(3) 0.102(3) 0.006(2) -0.004(2) -0.005(2)
C28 0.043(2) 0.049(3) 0.083(3) 0.011(2) -0.008(2) -0.004(2)
C29 0.042(2) 0.050(3) 0.056(2) 0.0005(19) -0.007(2) -0.002(2)
C30 0.048(3) 0.074(3) 0.086(3) 0.009(2) -0.002(2) 0.002(2)
C31 0.047(2) 0.047(2) 0.047(2) 0.005(2) -0.0076(19) 0.006(2)
C32 0.053(3) 0.051(3) 0.052(2) 0.007(2) -0.007(2) 0.003(2)

loop_
_geom_bond_atom_site_label_1
_geom_bond_atom_site_label_2
_geom_bond_distance
_geom_bond_site_symmetry_2
_geom_bond_publ_flag
Ca1 O3 2.327(3) 7 ?
Ca1 O3 2.327(3) . ?
Ca1 O6 2.446(3) 7 ?
Ca1 O6 2.446(3) . ?
Ca1 O1 2.576(2) . ?
Ca1 O1 2.576(2) 7 ?
Ca1 O5 2.657(3) . ?
Ca1 O5 2.657(3) 7 ?
O1 C11 1.435(4) . ?
O2 C9 1.421(4) . ?
O2 C5 1.440(4) . ?
O3 C1 1.230(5) . ?
O4 C1 1.269(5) . ?
O5 C12 1.372(5) . ?
O6 C18 1.223(4) . ?
O7 C18 1.323(4) . ?
O7 C31 1.466(4) . ?
O8 C22 1.426(4) . ?
O8 C26 1.433(4) . ?
C1 C2 1.529(6) . ?
C2 C3 1.524(6) . ?
C2 C5 1.525(5) . ?
C2 C4 1.543(6) . ?
C5 C6 1.520(5) . ?
C6 C7 1.526(6) . ?
C7 C8 1.529(6) . ?
C8 C9 1.521(5) . ?
C9 C10 1.518(5) . ?
C10 C11 1.532(5) . ?
C11 C32 1.509(5) 7 ?
C12 C13 1.361(5) . ?
C12 C17 1.395(5) . ?
C13 C14 1.367(6) . ?
C14 C15 1.403(6) . ?
C15 C16 1.384(5) . ?
C16 C17 1.392(5) . ?
C16 C19 1.507(5) . ?
C17 C18 1.474(5) . ?
C19 C20 1.513(5) . ?
C20 C21 1.509(5) . ?
C21 C22 1.506(5) . ?
C22 C23 1.519(5) . ?
C23 C24 1.508(5) . ?
C24 C25 1.512(5) . ?
C25 C26 1.519(5) . ?
C26 C27 1.512(5) . ?
C27 C28 1.532(5) . ?
C28 C29 1.521(5) 7 ?
C29 C30 1.520(5) . ?
C29 C28 1.521(5) 7 ?
C29 C31 1.529(5) . ?
C31 C32 1.518(5) . ?
C32 C11 1.509(5) 7 ?
